data_2016381
loop_
_publ_author_name
'Lennartson, Anders'
'H\%akansson, Mikael'

_publ_section_title
;
 Slow atmospheric oxidation of diphenylzinc:
 di-\m-phenoxido-bis[(diethyl ether)phenylzinc(II)]
;
_journal_coeditor_code GG3123
_journal_issue 1
_journal_name_full 'Acta Crystallographica Section C'
_journal_page_first m10
_journal_page_last m12
_journal_paper_doi 10.1107/S0108270107057514
_journal_volume 64
_journal_year 2008
_chemical_formula_iupac '[Zn2 (C6 H5)2 (C6 H5 O)2 (C4 H10 O)2]'
_chemical_formula_moiety 'C32 H40 O4 Zn2'
_chemical_formula_sum 'C32 H40 O4 Zn2'
_chemical_formula_weight 619.42
_chemical_name_systematic ?
_space_group_IT_number 14
_symmetry_cell_setting monoclinic
_symmetry_space_group_name_Hall '-P 2yn'
_symmetry_space_group_name_H-M 'P 1 21/n 1'
_atom_sites_solution_hydrogens geom
_atom_sites_solution_primary direct
_atom_sites_solution_secondary difmap
_audit_creation_method SHELXL-97
_cell_angle_alpha 90.00
_cell_angle_beta 99.814(5)
_cell_angle_gamma 90.00
_cell_formula_units_Z 2
_cell_length_a 8.5115(13)
_cell_length_b 12.8018(18)
_cell_length_c 14.128(2)
_cell_measurement_reflns_used 2729
_cell_measurement_temperature 100(2)
_cell_measurement_theta_max 25.50
_cell_measurement_theta_min 3.06
_cell_volume 1516.9(4)
_computing_cell_refinement 'CrystalClear (Rigaku, 2000)'
_computing_data_collection 'CrystalClear (Rigaku, 2000)'
_computing_data_reduction 'CrystalClear (Rigaku, 2000)'
_computing_molecular_graphics 'ORTEP-3 (Farrugia, 1997) and PLATON (Spek, 2003)'
_computing_publication_material 'SHELXL97 (Sheldrick, 1997)'
_computing_structure_refinement 'SHELXL97 (Sheldrick, 1997)'
_computing_structure_solution 'SIR92 (Altomare <i>et al.</i>,  1993)'
_diffrn_ambient_temperature 100(2)
_diffrn_detector_area_resol_mean 105
_diffrn_measured_fraction_theta_full 0.963
_diffrn_measured_fraction_theta_max 0.965
_diffrn_measurement_device_type 'Rigaku R-AXIS IIC image-plate system'
_diffrn_measurement_method \f
_diffrn_radiation_monochromator graphite
_diffrn_radiation_type MoK\a
_diffrn_radiation_wavelength 0.71073
_diffrn_reflns_av_R_equivalents 0.0296
_diffrn_reflns_av_sigmaI/netI 0.0234
_diffrn_reflns_limit_h_max 10
_diffrn_reflns_limit_h_min -9
_diffrn_reflns_limit_k_max 15
_diffrn_reflns_limit_k_min -15
_diffrn_reflns_limit_l_max 17
_diffrn_reflns_limit_l_min -17
_diffrn_reflns_number 9541
_diffrn_reflns_theta_full 25.00
_diffrn_reflns_theta_max 25.50
_diffrn_reflns_theta_min 3.06
_diffrn_standards_decay_% 0
_diffrn_standards_interval_count 0
_diffrn_standards_interval_time 0
_diffrn_standards_number 0
_exptl_absorpt_coefficient_mu 1.614
_exptl_absorpt_correction_T_max 0.785
_exptl_absorpt_correction_T_min 0.559
_exptl_absorpt_correction_type multi-scan
_exptl_absorpt_process_details '(CrystalClear; Rigaku, 2000)'
_exptl_crystal_colour colourless
_exptl_crystal_density_diffrn 1.356
_exptl_crystal_density_method 'not measured'
_exptl_crystal_description prism
_exptl_crystal_F_000 648
_exptl_crystal_size_max 0.30
_exptl_crystal_size_mid 0.25
_exptl_crystal_size_min 0.15
_refine_diff_density_max 0.883
_refine_diff_density_min -0.385
_refine_ls_extinction_method none
_refine_ls_goodness_of_fit_ref 1.075
_refine_ls_hydrogen_treatment constr
_refine_ls_matrix_type full
_refine_ls_number_parameters 172
_refine_ls_number_reflns 2729
_refine_ls_number_restraints 0
_refine_ls_restrained_S_all 1.075
_refine_ls_R_factor_all 0.0339
_refine_ls_R_factor_gt 0.0311
_refine_ls_shift/su_max 0.000
_refine_ls_shift/su_mean 0.000
_refine_ls_structure_factor_coef Fsqd
_refine_ls_weighting_details 'w=1/[\s^2^(Fo^2^)+(0.0418P)^2^+1.443P] where P=(Fo^2^+2Fc^2^)/3'
_refine_ls_weighting_scheme calc
_refine_ls_wR_factor_gt 0.0791
_refine_ls_wR_factor_ref 0.0804
_reflns_number_gt 2540
_reflns_number_total 2729
_reflns_threshold_expression I>2\s(I)
_cod_data_source_file gg3123.cif
_cod_data_source_block I
_cod_original_sg_symbol_H-M 'P 21/n'
_cod_database_code 2016381
_cod_database_fobs_code 2016381

loop_
_symmetry_equiv_pos_as_xyz
'x, y, z'
'-x+1/2, y+1/2, -z+1/2'
'-x, -y, -z'
'x-1/2, -y-1/2, z-1/2'

loop_
_atom_site_type_symbol
_atom_site_label
_atom_site_fract_x
_atom_site_fract_y
_atom_site_fract_z
_atom_site_U_iso_or_equiv
_atom_site_adp_type
_atom_site_calc_flag
_atom_site_refinement_flags
_atom_site_occupancy
C C1 0.3576(2) 0.74388(16) -0.02054(14) 0.0160(4) Uani d . 1
C C2 0.1911(3) 0.74190(17) -0.02415(15) 0.0202(4) Uani d . 1
H H2 0.1431 0.6799 -0.0099 0.024 Uiso calc R 1
C C3 0.0966(3) 0.82957(18) -0.04825(16) 0.0234(5) Uani d . 1
H H3 -0.0130 0.8254 -0.0500 0.028 Uiso calc R 1
C C4 0.1645(3) 0.92329(18) -0.06971(16) 0.0230(5) Uani d . 1
H H4 0.1013 0.9821 -0.0853 0.028 Uiso calc R 1
C C5 0.3284(3) 0.92804(16) -0.06767(15) 0.0199(4) Uani d . 1
H H5 0.3754 0.9901 -0.0826 0.024 Uiso calc R 1
C C6 0.4220(2) 0.83953(16) -0.04323(14) 0.0170(4) Uani d . 1
H H6 0.5314 0.8442 -0.0419 0.020 Uiso calc R 1
C C7 0.3473(2) 0.45984(16) 0.14165(14) 0.0146(4) Uani d . 1
C C8 0.2816(3) 0.36151(18) 0.15141(18) 0.0247(5) Uani d . 1
H H8 0.2841 0.3111 0.1043 0.030 Uiso calc R 1
C C9 0.2122(3) 0.3385(2) 0.2314(2) 0.0342(6) Uani d . 1
H H9 0.1683 0.2728 0.2371 0.041 Uiso calc R 1
C C10 0.2080(3) 0.4126(2) 0.30256(17) 0.0317(6) Uani d . 1
H H10 0.1633 0.3966 0.3565 0.038 Uiso calc R 1
C C11 0.2711(3) 0.5101(2) 0.29210(17) 0.0333(6) Uani d . 1
H H11 0.2665 0.5608 0.3387 0.040 Uiso calc R 1
C C12 0.3415(3) 0.5337(2) 0.21285(17) 0.0285(5) Uani d . 1
H H12 0.3850 0.5997 0.2075 0.034 Uiso calc R 1
C C13 0.7892(3) 0.5633(2) 0.16054(18) 0.0317(5) Uani d . 1
H H13A 0.7308 0.4979 0.1564 0.038 Uiso calc R 1
H H13B 0.8321 0.5762 0.2276 0.038 Uiso calc R 1
C C14 0.9211(3) 0.5552(3) 0.1052(2) 0.0431(7) Uani d . 1
H H14A 0.9908 0.4992 0.1304 0.065 Uiso calc R 1
H H14B 0.9797 0.6196 0.1102 0.065 Uiso calc R 1
H H14C 0.8784 0.5417 0.0390 0.065 Uiso calc R 1
C C15 0.6905(3) 0.7359(2) 0.18669(17) 0.0305(5) Uani d . 1
H H15A 0.6913 0.7114 0.2517 0.037 Uiso calc R 1
H H15B 0.5955 0.7781 0.1683 0.037 Uiso calc R 1
C C16 0.8334(4) 0.8025(2) 0.1854(3) 0.0472(7) Uani d . 1
H H16A 0.8320 0.8602 0.2287 0.071 Uiso calc R 1
H H16B 0.8323 0.8286 0.1215 0.071 Uiso calc R 1
H H16C 0.9281 0.7619 0.2051 0.071 Uiso calc R 1
O O1 0.41506(17) 0.48186(11) 0.06415(10) 0.0167(3) Uani d . 1
O O2 0.68260(19) 0.64720(13) 0.12344(12) 0.0269(4) Uani d . 1
Zn Zn1 0.48567(3) 0.618065(17) 0.016024(16) 0.01466(11) Uani d . 1

loop_
_atom_site_aniso_label
_atom_site_aniso_U_11
_atom_site_aniso_U_22
_atom_site_aniso_U_33
_atom_site_aniso_U_12
_atom_site_aniso_U_13
_atom_site_aniso_U_23
C1 0.0211(10) 0.0147(9) 0.0119(9) -0.0009(8) 0.0019(7) -0.0005(7)
C2 0.0237(11) 0.0169(10) 0.0208(10) -0.0041(8) 0.0058(8) 0.0011(8)
C3 0.0194(10) 0.0264(12) 0.0235(11) 0.0011(9) 0.0012(8) -0.0012(9)
C4 0.0272(11) 0.0190(11) 0.0204(10) 0.0065(9) -0.0027(9) 0.0007(9)
C5 0.0293(11) 0.0136(10) 0.0156(10) -0.0037(8) 0.0008(8) 0.0009(8)
C6 0.0195(10) 0.0162(10) 0.0151(9) -0.0017(8) 0.0025(8) -0.0023(8)
C7 0.0120(9) 0.0180(10) 0.0130(9) 0.0009(7) 0.0002(7) 0.0031(8)
C8 0.0292(12) 0.0167(10) 0.0313(12) 0.0006(9) 0.0136(10) 0.0014(9)
C9 0.0410(14) 0.0239(12) 0.0426(15) -0.0006(11) 0.0217(12) 0.0120(11)
C10 0.0262(12) 0.0511(16) 0.0188(11) -0.0012(11) 0.0069(9) 0.0108(11)
C11 0.0323(13) 0.0509(17) 0.0181(11) -0.0165(11) 0.0081(10) -0.0141(11)
C12 0.0337(12) 0.0283(12) 0.0259(12) -0.0165(10) 0.0122(10) -0.0085(10)
C13 0.0345(13) 0.0266(12) 0.0315(13) 0.0047(10) -0.0015(10) 0.0036(10)
C14 0.0426(16) 0.0519(18) 0.0319(14) 0.0050(13) -0.0018(12) -0.0006(13)
C15 0.0368(13) 0.0306(13) 0.0222(12) -0.0023(10) -0.0006(10) -0.0055(10)
C16 0.0458(16) 0.0309(14) 0.0620(19) -0.0107(12) 0.0007(14) -0.0170(14)
O1 0.0227(7) 0.0126(6) 0.0164(7) -0.0018(6) 0.0076(6) 0.0006(6)
O2 0.0283(8) 0.0166(7) 0.0304(9) 0.0028(7) -0.0105(7) -0.0052(7)
Zn1 0.01876(16) 0.01023(15) 0.01496(16) -0.00033(8) 0.00281(10) 0.00062(8)

loop_
_atom_type_symbol
_atom_type_description
_atom_type_scat_dispersion_real
_atom_type_scat_dispersion_imag
_atom_type_scat_source
C C 0.0033 0.0016 'International Tables Vol C Tables 4.2.6.8 and 6.1.1.4'
H H 0.0000 0.0000 'International Tables Vol C Tables 4.2.6.8 and 6.1.1.4'
O O 0.0106 0.0060 'International Tables Vol C Tables 4.2.6.8 and 6.1.1.4'
Zn Zn 0.2839 1.4301 'International Tables Vol C Tables 4.2.6.8 and 6.1.1.4'

loop_
_geom_angle_atom_site_label_1
_geom_angle_atom_site_label_2
_geom_angle_atom_site_label_3
_geom_angle_site_symmetry_1
_geom_angle_site_symmetry_3
_geom_angle
_geom_angle_publ_flag
C6 C1 C2 . . 115.94(19) ?
C6 C1 Zn1 . . 123.78(15) ?
C2 C1 Zn1 . . 120.28(15) ?
C3 C2 C1 . . 122.1(2) ?
C3 C2 H2 . . 119.0 ?
C1 C2 H2 . . 119.0 ?
C4 C3 C2 . . 120.4(2) ?
C4 C3 H3 . . 119.8 ?
C2 C3 H3 . . 119.8 ?
C3 C4 C5 . . 119.1(2) ?
C3 C4 H4 . . 120.4 ?
C5 C4 H4 . . 120.4 ?
C4 C5 C6 . . 119.9(2) ?
C4 C5 H5 . . 120.1 ?
C6 C5 H5 . . 120.1 ?
C5 C6 C1 . . 122.53(19) ?
C5 C6 H6 . . 118.7 ?
C1 C6 H6 . . 118.7 ?
O1 C7 C12 . . 121.21(19) ?
O1 C7 C8 . . 120.15(19) ?
C12 C7 C8 . . 118.6(2) ?
C9 C8 C7 . . 120.3(2) ?
C9 C8 H8 . . 119.9 ?
C7 C8 H8 . . 119.9 ?
C10 C9 C8 . . 120.7(2) ?
C10 C9 H9 . . 119.7 ?
C8 C9 H9 . . 119.7 ?
C11 C10 C9 . . 118.9(2) ?
C11 C10 H10 . . 120.6 ?
C9 C10 H10 . . 120.6 ?
C10 C11 C12 . . 120.9(2) ?
C10 C11 H11 . . 119.6 ?
C12 C11 H11 . . 119.6 ?
C7 C12 C11 . . 120.6(2) ?
C7 C12 H12 . . 119.7 ?
C11 C12 H12 . . 119.7 ?
O2 C13 C14 . . 110.3(2) ?
O2 C13 H13A . . 109.6 ?
C14 C13 H13A . . 109.6 ?
O2 C13 H13B . . 109.6 ?
C14 C13 H13B . . 109.6 ?
H13A C13 H13B . . 108.1 ?
C13 C14 H14A . . 109.5 ?
C13 C14 H14B . . 109.5 ?
H14A C14 H14B . . 109.5 ?
C13 C14 H14C . . 109.5 ?
H14A C14 H14C . . 109.5 ?
H14B C14 H14C . . 109.5 ?
O2 C15 C16 . . 113.3(2) ?
O2 C15 H15A . . 108.9 ?
C16 C15 H15A . . 108.9 ?
O2 C15 H15B . . 108.9 ?
C16 C15 H15B . . 108.9 ?
H15A C15 H15B . . 107.7 ?
C15 C16 H16A . . 109.5 ?
C15 C16 H16B . . 109.5 ?
H16A C16 H16B . . 109.5 ?
C15 C16 H16C . . 109.5 ?
H16A C16 H16C . . 109.5 ?
H16B C16 H16C . . 109.5 ?
C7 O1 Zn1 . 3_665 127.47(13) ?
C7 O1 Zn1 . . 130.65(13) ?
Zn1 O1 Zn1 3_665 . 100.69(6) ?
C15 O2 C13 . . 113.66(18) ?
C15 O2 Zn1 . . 122.50(14) ?
C13 O2 Zn1 . . 120.38(14) ?
C1 Zn1 O1 . 3_665 130.39(7) no
C1 Zn1 O1 . . 128.23(7) no
O1 Zn1 O1 3_665 . 79.31(6) no
C1 Zn1 O2 . . 112.60(7) no
O1 Zn1 O2 3_665 . 99.32(6) no
O1 Zn1 O2 . . 99.13(6) no
C1 Zn1 Zn1 . 3_665 145.34(6) ?
O1 Zn1 Zn1 3_665 3_665 39.78(4) ?
O1 Zn1 Zn1 . 3_665 39.52(4) ?
O2 Zn1 Zn1 . 3_665 102.02(4) ?

loop_
_geom_bond_atom_site_label_1
_geom_bond_atom_site_label_2
_geom_bond_site_symmetry_2
_geom_bond_distance
_geom_bond_publ_flag
C1 C6 . 1.401(3) ?
C1 C2 . 1.410(3) ?
C1 Zn1 . 1.964(2) no
C2 C3 . 1.389(3) ?
C2 H2 . 0.9300 ?
C3 C4 . 1.387(3) ?
C3 H3 . 0.9300 ?
C4 C5 . 1.392(3) ?
C4 H4 . 0.9300 ?
C5 C6 . 1.394(3) ?
C5 H5 . 0.9300 ?
C6 H6 . 0.9300 ?
C7 O1 . 1.351(2) ?
C7 C12 . 1.388(3) ?
C7 C8 . 1.394(3) ?
C8 C9 . 1.393(3) ?
C8 H8 . 0.9300 ?
C9 C10 . 1.387(4) ?
C9 H9 . 0.9300 ?
C10 C11 . 1.377(4) ?
C10 H10 . 0.9300 ?
C11 C12 . 1.390(3) ?
C11 H11 . 0.9300 ?
C12 H12 . 0.9300 ?
C13 O2 . 1.446(3) ?
C13 C14 . 1.477(4) ?
C13 H13A . 0.9700 ?
C13 H13B . 0.9700 ?
C14 H14A . 0.9600 ?
C14 H14B . 0.9600 ?
C14 H14C . 0.9600 ?
C15 O2 . 1.440(3) ?
C15 C16 . 1.488(4) ?
C15 H15A . 0.9700 ?
C15 H15B . 0.9700 ?
C16 H16A . 0.9600 ?
C16 H16B . 0.9600 ?
C16 H16C . 0.9600 ?
O1 Zn1 3_665 1.9898(14) no
O1 Zn1 . 2.0008(14) no
O2 Zn1 . 2.0939(15) no
Zn1 Zn1 3_665 3.0724(6) no

loop_
_geom_hbond_atom_site_label_D
_geom_hbond_atom_site_label_H
_geom_hbond_atom_site_label_A
_geom_hbond_site_symmetry_A
_geom_hbond_distance_DH
_geom_hbond_distance_HA
_geom_hbond_distance_DA
_geom_hbond_angle_DHA
C10 H10 Cg1 2_545 0.930 2.758 3.542(3) 143
C14 H14a Cg2 1_655 0.960 2.681 3.539(3) 149
C15 H15a Cg2 4_676 0.970 2.884 3.834(3) 167
